data_7246070
loop_
_publ_author_name
'SAKTHIKUMAR, KARUNGANATHAN'
'Kabuyaya Isamura, Bienfait'
'Ma\,cedo Krause, Rui Werner'

_publ_section_title
;
 Exploring the antioxidant, antimicrobial, cytotoxic and biothermodynamic
 properties of novel morpholine derivative bio-active Mn(II), Co(II) and
 Ni(II) complexes - A combined experimental and theoretical measurements
 towards DNA/BSA/SARS-CoV-2 3CLpro
;
_journal_name_full 'RSC Medicinal Chemistry'
_journal_paper_doi 10.1039/D2MD00394E
_journal_year 2023
_chemical_absolute_configuration unk
_chemical_formula_moiety 'C17 H18 N2 O2'
_chemical_formula_sum 'C17 H18 N2 O2'
_chemical_formula_weight 282.33
_chemical_melting_point 421
_chemical_name_systematic 2-(4-morpholinobenzylideneamino)phenol
_space_group_crystal_system monoclinic
_space_group_IT_number 14
_space_group_name_Hall '-P 2ybc'
_space_group_name_H-M_alt 'P 1 21/c 1'
_atom_sites_solution_hydrogens mixed
_atom_sites_solution_primary dual
_atom_sites_solution_secondary difmap
_audit_block_doi 10.5517/ccdc.csd.cc2dcmfv
_audit_creation_method SHELXL-2016/6
_audit_update_record
;
2022-10-27 deposited with the CCDC.	2022-12-08 downloaded from the CCDC.
;
_cell_angle_alpha 90
_cell_angle_beta 93.197(2)
_cell_angle_gamma 90
_cell_formula_units_Z 4
_cell_length_a 14.8678(12)
_cell_length_b 7.5710(6)
_cell_length_c 12.3380(8)
_cell_measurement_reflns_used 3525
_cell_measurement_temperature 101(2)
_cell_measurement_theta_max 25.48
_cell_measurement_theta_min 2.744
_cell_volume 1386.65(18)
_computing_cell_refinement 'Bruker SAINT'
_computing_data_collection 'Bruker APEX4'
_computing_data_reduction 'Bruker SAINT'
_computing_molecular_graphics 'Bruker SHELXTL'
_computing_publication_material 'Bruker SHELXTL'
_computing_structure_refinement 'SHELXL-2016/6 (Sheldrick, 2016)'
_computing_structure_solution 'SHELXT 2014/5 (Sheldrick, 2014)'
_diffrn_ambient_temperature 101(2)
_diffrn_detector_area_resol_mean 9.75
_diffrn_measured_fraction_theta_full 0.987
_diffrn_measured_fraction_theta_max 0.988
_diffrn_measurement_device_type 'Bruker APEX-IV CCD'
_diffrn_measurement_method '\f and \w scans'
_diffrn_radiation_type MoK\a
_diffrn_radiation_wavelength 0.71073
_diffrn_reflns_av_R_equivalents 0.1513
_diffrn_reflns_av_unetI/netI 0.0491
_diffrn_reflns_Laue_measured_fraction_full 0.987
_diffrn_reflns_Laue_measured_fraction_max 0.988
_diffrn_reflns_limit_h_max 17
_diffrn_reflns_limit_h_min -17
_diffrn_reflns_limit_k_max 9
_diffrn_reflns_limit_k_min -9
_diffrn_reflns_limit_l_max 14
_diffrn_reflns_limit_l_min -14
_diffrn_reflns_number 37050
_diffrn_reflns_point_group_measured_fraction_full 0.987
_diffrn_reflns_point_group_measured_fraction_max 0.988
_diffrn_reflns_theta_full 25.125
_diffrn_reflns_theta_max 25.332
_diffrn_reflns_theta_min 2.744
_diffrn_source 'rotating-anode X-ray tube'
_exptl_absorpt_coefficient_mu 0.090
_exptl_absorpt_correction_T_max 0.7454
_exptl_absorpt_correction_T_min 0.6599
_exptl_absorpt_correction_type multi-scan
_exptl_absorpt_process_details 'SADABS-2016/2 (Bruker AXS)'
_exptl_crystal_colour dark-yellow
_exptl_crystal_density_diffrn 1.352
_exptl_crystal_density_method 'Not measured'
_exptl_crystal_description block
_exptl_crystal_F_000 600
_exptl_crystal_recrystallization_method 'Slow evaporation using ethanol'
_exptl_crystal_size_max 0.312
_exptl_crystal_size_mid 0.311
_exptl_crystal_size_min 0.078
_refine_diff_density_max 0.239
_refine_diff_density_min -0.267
_refine_diff_density_rms 0.060
_refine_ls_extinction_method none
_refine_ls_goodness_of_fit_ref 1.222
_refine_ls_hydrogen_treatment mixed
_refine_ls_matrix_type full
_refine_ls_number_parameters 218
_refine_ls_number_reflns 2505
_refine_ls_number_restraints 0
_refine_ls_restrained_S_all 1.222
_refine_ls_R_factor_all 0.1002
_refine_ls_R_factor_gt 0.0694
_refine_ls_shift/su_max 0.000
_refine_ls_shift/su_mean 0.000
_refine_ls_structure_factor_coef Fsqd
_refine_ls_weighting_details 'w=1/[\s^2^(Fo^2^)+(0.0335P)^2^+1.6584P] where P=(Fo^2^+2Fc^2^)/3'
_refine_ls_weighting_scheme calc
_refine_ls_wR_factor_gt 0.1293
_refine_ls_wR_factor_ref 0.1442
_reflns_Friedel_coverage 0.000
_reflns_number_gt 1871
_reflns_number_total 2505
_reflns_threshold_expression 'I > 2\s(I)'
_cod_data_source_file d2md00394e2.cif
_cod_data_source_block mo_SK_24102022_11_0ma_a
_cod_original_sg_symbol_H-M 'P 21/c'
_cod_database_code 7246070
_shelx_space_group_comment
;
The symmetry employed for this shelxl refinement is uniquely defined
by the following loop, which should always be used as a source of
symmetry information in preference to the above space-group names.
They are only intended as comments.
;
_shelx_estimated_absorpt_t_min 0.973
_shelx_estimated_absorpt_t_max 0.993

loop_
_space_group_symop_operation_xyz
'x, y, z'
'-x, y+1/2, -z+1/2'
'-x, -y, -z'
'x, -y-1/2, z-1/2'

loop_
_atom_site_label
_atom_site_type_symbol
_atom_site_fract_x
_atom_site_fract_y
_atom_site_fract_z
_atom_site_U_iso_or_equiv
_atom_site_adp_type
_atom_site_occupancy
_atom_site_site_symmetry_order
_atom_site_calc_flag
_atom_site_refinement_flags_posn
_atom_site_refinement_flags_adp
_atom_site_refinement_flags_occupancy
_atom_site_disorder_assembly
_atom_site_disorder_group
O1 O 0.28976(15) 0.1605(3) 0.66714(17) 0.0260(5) Uani 1 1 d . . . . .
O2 O 0.93029(13) 0.3540(3) 0.22499(16) 0.0260(5) Uani 1 1 d . . . . .
N2 N 0.74450(15) 0.3137(3) 0.27129(18) 0.0189(6) Uani 1 1 d . . . . .
N1 N 0.35223(16) 0.2822(3) 0.48047(18) 0.0201(6) Uani 1 1 d . . . . .
C4 C 0.10455(19) 0.3686(4) 0.4385(2) 0.0206(7) Uani 1 1 d . . . . .
H4 H 0.061776 0.415986 0.386305 0.025 Uiso 1 1 calc R U . . .
C5 C 0.19512(19) 0.3680(4) 0.4182(2) 0.0205(6) Uani 1 1 d . . . . .
H5 H 0.214186 0.414490 0.351726 0.025 Uiso 1 1 calc R U . . .
C13 C 0.51034(19) 0.4700(4) 0.2975(2) 0.0209(6) Uani 1 1 d . . . . .
H13 H 0.469465 0.550935 0.262464 0.025 Uiso 1 1 calc R U . . .
C17 C 0.8177(2) 0.2628(4) 0.3497(2) 0.0204(6) Uani 1 1 d . . . . .
C10 C 0.6309(2) 0.2424(4) 0.4014(2) 0.0205(6) Uani 1 1 d . . . . .
H10 H 0.672548 0.166090 0.439288 0.025 Uiso 1 1 calc R U . . .
C8 C 0.48183(19) 0.3703(4) 0.3836(2) 0.0188(6) Uani 1 1 d . . . . .
C3 C 0.07611(19) 0.2999(4) 0.5352(2) 0.0215(7) Uani 1 1 d . . . . .
H3 H 0.013827 0.300457 0.548739 0.026 Uiso 1 1 calc R U . . .
C1 C 0.22841(19) 0.2297(4) 0.5913(2) 0.0197(6) Uani 1 1 d . . . . .
C11 C 0.65923(18) 0.3383(4) 0.3114(2) 0.0176(6) Uani 1 1 d . . . . .
C9 C 0.54506(19) 0.2561(4) 0.4360(2) 0.0208(7) Uani 1 1 d . . . . .
H9 H 0.528072 0.187665 0.496056 0.025 Uiso 1 1 calc R U . . .
C14 C 0.7731(2) 0.4410(4) 0.1902(2) 0.0219(7) Uani 1 1 d . . . . .
C12 C 0.5965(2) 0.4553(4) 0.2612(2) 0.0223(7) Uani 1 1 d . . . . .
H12 H 0.613433 0.525139 0.201702 0.027 Uiso 1 1 calc R U . . .
C7 C 0.38905(19) 0.3854(4) 0.4130(2) 0.0207(6) Uani 1 1 d . . . . .
H7 H 0.353306 0.477174 0.380455 0.025 Uiso 1 1 calc R U . . .
C16 C 0.90190(19) 0.2147(4) 0.2927(2) 0.0233(7) Uani 1 1 d . . . . .
H16A H 0.950908 0.186713 0.347630 0.028 Uiso 1 1 calc R U . . .
H16B H 0.890043 0.107665 0.248035 0.028 Uiso 1 1 calc R U . . .
C6 C 0.25859(18) 0.2998(4) 0.4943(2) 0.0186(6) Uani 1 1 d . . . . .
C15 C 0.8607(2) 0.3847(4) 0.1430(2) 0.0232(7) Uani 1 1 d . . . . .
C2 C 0.13807(19) 0.2304(4) 0.6125(2) 0.0210(7) Uani 1 1 d . . . . .
H2 H 0.118582 0.184160 0.678864 0.025 Uiso 1 1 calc R U . . .
H14B H 0.781(2) 0.560(5) 0.221(3) 0.026(8) Uiso 1 1 d . . . . .
H15B H 0.8798(19) 0.479(4) 0.091(2) 0.024(8) Uiso 1 1 d . . . . .
H15A H 0.851(2) 0.269(4) 0.094(2) 0.026(8) Uiso 1 1 d . . . . .
H14A H 0.726(2) 0.448(4) 0.126(3) 0.033(9) Uiso 1 1 d . . . . .
H17A H 0.7997(18) 0.159(4) 0.394(2) 0.013(7) Uiso 1 1 d . . . . .
H17B H 0.832(2) 0.365(4) 0.399(3) 0.030(9) Uiso 1 1 d . . . . .
H1 H 0.346(3) 0.172(6) 0.638(4) 0.079(16) Uiso 1 1 d . . . . .

loop_
_atom_site_aniso_label
_atom_site_aniso_U_11
_atom_site_aniso_U_22
_atom_site_aniso_U_33
_atom_site_aniso_U_23
_atom_site_aniso_U_13
_atom_site_aniso_U_12
O1 0.0250(12) 0.0301(12) 0.0229(11) 0.0059(9) 0.0018(9) 0.0051(10)
O2 0.0202(11) 0.0315(12) 0.0265(11) 0.0022(10) 0.0042(9) -0.0022(9)
N2 0.0167(13) 0.0235(14) 0.0165(12) 0.0017(10) 0.0016(10) 0.0000(10)
N1 0.0183(13) 0.0228(14) 0.0193(12) -0.0016(10) 0.0028(10) -0.0001(10)
C4 0.0209(16) 0.0210(16) 0.0198(15) -0.0004(12) 0.0001(12) -0.0017(12)
C5 0.0214(16) 0.0217(16) 0.0187(15) -0.0007(12) 0.0036(12) -0.0026(13)
C13 0.0175(15) 0.0198(15) 0.0253(15) 0.0010(13) 0.0005(12) 0.0027(12)
C17 0.0211(16) 0.0218(16) 0.0184(14) 0.0010(13) 0.0014(12) -0.0016(13)
C10 0.0220(16) 0.0211(15) 0.0184(14) 0.0016(12) 0.0015(12) 0.0021(12)
C8 0.0199(15) 0.0189(15) 0.0176(14) -0.0031(12) 0.0021(12) -0.0013(12)
C3 0.0178(15) 0.0217(16) 0.0255(15) -0.0034(12) 0.0060(12) -0.0009(12)
C1 0.0222(16) 0.0191(15) 0.0178(14) -0.0012(12) 0.0006(12) 0.0005(12)
C11 0.0180(15) 0.0180(15) 0.0169(14) -0.0026(11) 0.0013(11) -0.0026(12)
C9 0.0209(16) 0.0246(16) 0.0169(14) 0.0003(12) 0.0023(12) -0.0032(12)
C14 0.0227(17) 0.0231(17) 0.0203(16) 0.0015(13) 0.0042(13) -0.0019(13)
C12 0.0226(16) 0.0226(16) 0.0222(15) 0.0038(13) 0.0055(12) -0.0003(13)
C7 0.0223(16) 0.0214(16) 0.0183(15) -0.0017(12) -0.0004(12) 0.0008(13)
C16 0.0204(16) 0.0241(17) 0.0253(15) 0.0021(13) 0.0014(12) -0.0009(13)
C6 0.0199(15) 0.0159(15) 0.0203(15) -0.0046(11) 0.0041(12) -0.0011(12)
C15 0.0245(17) 0.0278(18) 0.0178(15) 0.0009(14) 0.0059(12) 0.0014(14)
C2 0.0241(17) 0.0189(16) 0.0206(15) 0.0022(12) 0.0069(12) 0.0008(12)

loop_
_atom_type_symbol
_atom_type_description
_atom_type_scat_dispersion_real
_atom_type_scat_dispersion_imag
_atom_type_scat_source
C C 0.0033 0.0016 'International Tables Vol C Tables 4.2.6.8 and 6.1.1.4'
H H 0.0000 0.0000 'International Tables Vol C Tables 4.2.6.8 and 6.1.1.4'
N N 0.0061 0.0033 'International Tables Vol C Tables 4.2.6.8 and 6.1.1.4'
O O 0.0106 0.0060 'International Tables Vol C Tables 4.2.6.8 and 6.1.1.4'

loop_
_citation_id
_citation_doi
_citation_year
1 10.1016/j.jinorgbio.2022.111953 2022

loop_
_geom_angle_atom_site_label_1
_geom_angle_atom_site_label_2
_geom_angle_atom_site_label_3
_geom_angle
_geom_angle_site_symmetry_1
_geom_angle_site_symmetry_3
_geom_angle_publ_flag
C1 O1 H1 106(3) . . ?
C16 O2 C15 108.1(2) . . ?
C11 N2 C17 117.1(2) . . ?
C11 N2 C14 117.1(2) . . ?
C17 N2 C14 112.9(2) . . ?
C7 N1 C6 118.5(3) . . ?
C5 C4 C3 120.0(3) . . ?
C5 C4 H4 120.0 . . ?
C3 C4 H4 120.0 . . ?
C4 C5 C6 120.6(3) . . ?
C4 C5 H5 119.7 . . ?
C6 C5 H5 119.7 . . ?
C12 C13 C8 122.1(3) . . ?
C12 C13 H13 119.0 . . ?
C8 C13 H13 119.0 . . ?
N2 C17 C16 111.0(2) . . ?
N2 C17 H17A 110.9(16) . . ?
C16 C17 H17A 108.7(16) . . ?
N2 C17 H17B 109.0(18) . . ?
C16 C17 H17B 107.9(18) . . ?
H17A C17 H17B 109(2) . . ?
C9 C10 C11 121.9(3) . . ?
C9 C10 H10 119.0 . . ?
C11 C10 H10 119.0 . . ?
C13 C8 C9 117.4(3) . . ?
C13 C8 C7 118.9(3) . . ?
C9 C8 C7 123.6(3) . . ?
C4 C3 C2 120.6(3) . . ?
C4 C3 H3 119.7 . . ?
C2 C3 H3 119.7 . . ?
O1 C1 C2 119.2(3) . . ?
O1 C1 C6 119.5(3) . . ?
C2 C1 C6 121.3(3) . . ?
N2 C11 C12 121.4(2) . . ?
N2 C11 C10 121.7(3) . . ?
C12 C11 C10 116.9(3) . . ?
C10 C9 C8 120.9(3) . . ?
C10 C9 H9 119.6 . . ?
C8 C9 H9 119.6 . . ?
N2 C14 C15 111.4(2) . . ?
N2 C14 H14B 111.5(18) . . ?
C15 C14 H14B 108.8(18) . . ?
N2 C14 H14A 110.7(18) . . ?
C15 C14 H14A 106.1(18) . . ?
H14B C14 H14A 108(3) . . ?
C13 C12 C11 120.8(3) . . ?
C13 C12 H12 119.6 . . ?
C11 C12 H12 119.6 . . ?
N1 C7 C8 124.0(3) . . ?
N1 C7 H7 118.0 . . ?
C8 C7 H7 118.0 . . ?
O2 C16 C17 112.0(2) . . ?
O2 C16 H16A 109.2 . . ?
C17 C16 H16A 109.2 . . ?
O2 C16 H16B 109.2 . . ?
C17 C16 H16B 109.2 . . ?
H16A C16 H16B 107.9 . . ?
C5 C6 C1 118.5(3) . . ?
C5 C6 N1 125.9(3) . . ?
C1 C6 N1 115.4(2) . . ?
O2 C15 C14 112.2(2) . . ?
O2 C15 H15B 110.2(17) . . ?
C14 C15 H15B 108.8(17) . . ?
O2 C15 H15A 109.8(16) . . ?
C14 C15 H15A 110.5(16) . . ?
H15B C15 H15A 105(2) . . ?
C1 C2 C3 119.0(3) . . ?
C1 C2 H2 120.5 . . ?
C3 C2 H2 120.5 . . ?

loop_
_geom_bond_atom_site_label_1
_geom_bond_atom_site_label_2
_geom_bond_distance
_geom_bond_site_symmetry_2
_geom_bond_publ_flag
O1 C1 1.373(3) . ?
O1 H1 0.93(5) . ?
O2 C16 1.424(3) . ?
O2 C15 1.425(4) . ?
N2 C11 1.399(3) . ?
N2 C17 1.467(4) . ?
N2 C14 1.468(4) . ?
N1 C7 1.286(4) . ?
N1 C6 1.418(4) . ?
C4 C5 1.383(4) . ?
C4 C3 1.389(4) . ?
C4 H4 0.9500 . ?
C5 C6 1.393(4) . ?
C5 H5 0.9500 . ?
C13 C12 1.386(4) . ?
C13 C8 1.388(4) . ?
C13 H13 0.9500 . ?
C17 C16 1.515(4) . ?
C17 H17A 1.00(3) . ?
C17 H17B 0.99(3) . ?
C10 C9 1.372(4) . ?
C10 C11 1.411(4) . ?
C10 H10 0.9500 . ?
C8 C9 1.407(4) . ?
C8 C7 1.450(4) . ?
C3 C2 1.392(4) . ?
C3 H3 0.9500 . ?
C1 C2 1.383(4) . ?
C1 C6 1.405(4) . ?
C11 C12 1.404(4) . ?
C9 H9 0.9500 . ?
C14 C15 1.518(4) . ?
C14 H14B 0.98(3) . ?
C14 H14A 1.03(3) . ?
C12 H12 0.9500 . ?
C7 H7 0.9500 . ?
C16 H16A 0.9900 . ?
C16 H16B 0.9900 . ?
C15 H15B 1.01(3) . ?
C15 H15A 1.07(3) . ?
C2 H2 0.9500 . ?

loop_
_geom_hbond_atom_site_label_D
_geom_hbond_atom_site_label_H
_geom_hbond_atom_site_label_A
_geom_hbond_distance_DH
_geom_hbond_distance_HA
_geom_hbond_distance_DA
_geom_hbond_angle_DHA
_geom_hbond_site_symmetry_A
O1 H1 N1 0.93(5) 2.13(5) 2.694(3) 118(4) .
